data_7062909
loop_
_publ_author_name
'Shi, Haichuan'
'Wang, Yuqing'
'Wang, Xinyu'
'Zhang, Xiaotian'
'Huang, Ming'
'Yang, Haijun'
'Luo, Zhenghang'

_publ_section_title
;
 Concise synthesis of a fused energetic pyrazolotriazine with good
 performance
;
_journal_issue 3
_journal_name_full 'New Journal of Chemistry'
_journal_page_first 1212
_journal_page_last 1216
_journal_paper_doi 10.1039/D3NJ04391F
_journal_volume 48
_journal_year 2024
_chemical_formula_moiety 'C5 H3 N7 O4, C H4 O'
_chemical_formula_sum 'C6 H7 N7 O5'
_chemical_formula_weight 257.19
_chemical_name_systematic 4-amino-3,8-dinitro-pyrazolo[5,1-c][1,2,4]triazine
_space_group_crystal_system orthorhombic
_space_group_IT_number 33
_space_group_name_Hall 'P 2c -2n'
_space_group_name_H-M_alt 'P n a 21'
_atom_sites_solution_hydrogens mixed
_atom_sites_solution_primary dual
_audit_creation_date 2023-09-13
_audit_creation_method
;
Olex2 1.2
(compiled 2018.05.29 svn.r3508 for OlexSys, GUI svn.r5506)
;
_audit_update_record
;
2023-12-02 deposited with the CCDC.	2023-12-07 downloaded from the CCDC.
;
_cell_angle_alpha 90
_cell_angle_beta 90
_cell_angle_gamma 90
_cell_formula_units_Z 4
_cell_length_a 8.5784(8)
_cell_length_b 26.550(2)
_cell_length_c 4.5184(5)
_cell_measurement_reflns_used 5815
_cell_measurement_temperature 298(2)
_cell_measurement_theta_max 57.017
_cell_measurement_theta_min 6.248
_cell_volume 1029.10(17)
_computing_cell_refinement 'SAINT V8.40B (?, 2016)'
_computing_data_collection 'SAINT V8.40B (?, 2016)'
_computing_data_reduction 'SAINT V8.40B (?, 2016)'
_computing_molecular_graphics 'Olex2 (Dolomanov et al., 2009)'
_computing_publication_material 'Olex2 (Dolomanov et al., 2009)'
_computing_structure_refinement 'ShelXL (Sheldrick, 2015)'
_computing_structure_solution 'ShelXT (Sheldrick, 2015)'
_diffrn_ambient_temperature 298.15
_diffrn_measured_fraction_theta_full 0.991
_diffrn_measured_fraction_theta_max 0.992
_diffrn_measurement_device_type 'CCD area detector'
_diffrn_measurement_method 'phi and omega scans'
_diffrn_radiation_type GaK\a
_diffrn_radiation_wavelength 1.34138
_diffrn_reflns_av_R_equivalents 0.0501
_diffrn_reflns_av_unetI/netI 0.0389
_diffrn_reflns_Laue_measured_fraction_full 0.991
_diffrn_reflns_Laue_measured_fraction_max 0.992
_diffrn_reflns_limit_h_max 10
_diffrn_reflns_limit_h_min -10
_diffrn_reflns_limit_k_max 33
_diffrn_reflns_limit_k_min -32
_diffrn_reflns_limit_l_max 3
_diffrn_reflns_limit_l_min -5
_diffrn_reflns_number 8708
_diffrn_reflns_point_group_measured_fraction_full 0.992
_diffrn_reflns_point_group_measured_fraction_max 0.993
_diffrn_reflns_theta_full 53.594
_diffrn_reflns_theta_max 57.111
_diffrn_reflns_theta_min 5.341
_exptl_absorpt_coefficient_mu 0.814
_exptl_absorpt_correction_T_max 0.7512
_exptl_absorpt_correction_T_min 0.5940
_exptl_absorpt_correction_type multi-scan
_exptl_absorpt_process_details
'SADABS-2016/2 (Bruker,2016/2) was used for absorption correction. wR2(int) was 0.1792 before and 0.0511 after correction. The Ratio of minimum to maximum transmission is 0.7907. The \l/2 correction factor is Not present.'
_exptl_crystal_colour colourless
_exptl_crystal_colour_primary colourless
_exptl_crystal_density_diffrn 1.660
_exptl_crystal_description block
_exptl_crystal_F_000 528
_exptl_crystal_size_max 0.22
_exptl_crystal_size_mid 0.2
_exptl_crystal_size_min 0.18
_refine_diff_density_max 0.140
_refine_diff_density_min -0.205
_refine_diff_density_rms 0.041
_refine_ls_abs_structure_details
;
 Refined as an inversion twin.
;
_refine_ls_abs_structure_Flack 0.0(6)
_refine_ls_extinction_method none
_refine_ls_goodness_of_fit_ref 1.111
_refine_ls_hydrogen_treatment constr
_refine_ls_matrix_type full
_refine_ls_number_parameters 165
_refine_ls_number_reflns 1830
_refine_ls_number_restraints 1
_refine_ls_restrained_S_all 1.110
_refine_ls_R_factor_all 0.0492
_refine_ls_R_factor_gt 0.0371
_refine_ls_shift/su_max 0.000
_refine_ls_shift/su_mean 0.000
_refine_ls_structure_factor_coef Fsqd
_refine_ls_weighting_details 'w=1/[\s^2^(Fo^2^)+(0.0456P)^2^+0.2127P] where P=(Fo^2^+2Fc^2^)/3'
_refine_ls_weighting_scheme calc
_refine_ls_wR_factor_gt 0.0852
_refine_ls_wR_factor_ref 0.0932
_reflns_Friedel_coverage 0.770
_reflns_Friedel_fraction_full 0.995
_reflns_Friedel_fraction_max 0.996
_reflns_number_gt 1593
_reflns_number_total 1830
_reflns_threshold_expression 'I > 2\s(I)'
_cod_data_source_file d3nj04391f2.cif
_cod_data_source_block 20221229_2_0m
_cod_depositor_comments 'Adding full bibliography for 7062908--7062909.cif.'
_cod_original_cell_volume 1029.09(17)
_cod_database_code 7062909
_shelx_shelxl_version_number 2014/7
_shelx_space_group_comment
;
The symmetry employed for this shelxl refinement is uniquely defined
by the following loop, which should always be used as a source of
symmetry information in preference to the above space-group names.
They are only intended as comments.
;
_shelx_estimated_absorpt_t_max 0.867
_shelx_estimated_absorpt_t_min 0.841
_olex2_refinement_description
;
1. Twinned data refinement
 Scales: 1.0(6)
 0.0(6)
2. Fixed Uiso
 At 1.2 times of:
  All C(H) groups, All N(H,H) groups
 At 1.5 times of:
  All C(H,H,H) groups, All O(H) groups
3.a Riding coordinates:
 N4(H4A,H4B), O5(H5)
3.b Aromatic/amide H refined with riding coordinates:
 C1(H1)
3.c Idealised Me refined as rotating group:
 C6(H6A,H6B,H6C)
;
_olex2_submission_special_instructions 'No special instructions were received'

loop_
_space_group_symop_operation_xyz
'x, y, z'
'-x, -y, z+1/2'
'-x+1/2, y+1/2, z+1/2'
'x+1/2, -y+1/2, z'

loop_
_atom_site_label
_atom_site_type_symbol
_atom_site_fract_x
_atom_site_fract_y
_atom_site_fract_z
_atom_site_U_iso_or_equiv
_atom_site_adp_type
_atom_site_occupancy
_atom_site_site_symmetry_order
_atom_site_calc_flag
_atom_site_refinement_flags_posn
_atom_site_refinement_flags_adp
_atom_site_refinement_flags_occupancy
_atom_site_disorder_assembly
_atom_site_disorder_group
O1 O 0.0795(3) -0.19540(7) -0.6170(6) 0.0457(6) Uani 1 1 d . . . . .
O2 O -0.0716(2) -0.16705(7) -0.2675(6) 0.0462(6) Uani 1 1 d . . . . .
O4 O 0.2202(3) -0.44375(8) -0.8684(7) 0.0536(7) Uani 1 1 d . . . . .
O3 O 0.0847(3) -0.47518(8) -0.5083(6) 0.0545(7) Uani 1 1 d . . . . .
N3 N -0.0557(2) -0.33320(7) -0.2868(6) 0.0267(5) Uani 1 1 d . . . . .
N7 N 0.1263(2) -0.30466(8) -0.6528(6) 0.0316(6) Uani 1 1 d . . . . .
N2 N -0.1603(2) -0.31651(8) -0.0792(6) 0.0303(6) Uani 1 1 d . . . . .
N4 N -0.0987(3) -0.41655(8) -0.1737(6) 0.0350(6) Uani 1 1 d . . . . .
H4A H -0.1651 -0.4067 -0.0434 0.042 Uiso 1 1 d R . . . .
H4B H -0.0813 -0.4482 -0.1985 0.042 Uiso 1 1 d R . . . .
N1 N -0.0108(3) -0.20143(8) -0.4063(7) 0.0334(6) Uani 1 1 d . . . . .
N6 N 0.1570(2) -0.35226(9) -0.7069(6) 0.0345(6) Uani 1 1 d . . . . .
N5 N 0.1355(3) -0.43909(8) -0.6526(7) 0.0379(7) Uani 1 1 d . . . . .
C5 C -0.0247(3) -0.38346(9) -0.3328(7) 0.0285(7) Uani 1 1 d . . . . .
C3 C 0.0186(3) -0.29549(9) -0.4403(7) 0.0268(6) Uani 1 1 d . . . . .
C1 C -0.1526(3) -0.26648(10) -0.1044(7) 0.0300(6) Uani 1 1 d . . . . .
H1 H -0.2110 -0.2441 0.0088 0.036 Uiso 1 1 calc R . . . .
C4 C 0.0877(3) -0.38926(10) -0.5579(8) 0.0317(7) Uani 1 1 d . . . . .
C2 C -0.0461(3) -0.25184(9) -0.3214(7) 0.0268(6) Uani 1 1 d . . . . .
O5 O -0.8127(2) -0.09631(7) 1.2623(7) 0.0500(6) Uani 1 1 d . . . . .
H5 H -0.8600 -0.1231 1.2686 0.075 Uiso 1 1 d R . . . .
C6 C -0.9090(4) -0.05721(13) 1.3668(14) 0.0672(13) Uani 1 1 d . . . . .
H6A H -0.8472 -0.0276 1.4013 0.101 Uiso 1 1 calc GR . . . .
H6B H -0.9577 -0.0674 1.5484 0.101 Uiso 1 1 calc GR . . . .
H6C H -0.9877 -0.0499 1.2220 0.101 Uiso 1 1 calc GR . . . .

loop_
_atom_site_aniso_label
_atom_site_aniso_U_11
_atom_site_aniso_U_22
_atom_site_aniso_U_33
_atom_site_aniso_U_23
_atom_site_aniso_U_13
_atom_site_aniso_U_12
O1 0.0592(12) 0.0301(11) 0.0478(16) 0.0052(12) 0.0107(13) -0.0049(9)
O2 0.0594(12) 0.0222(10) 0.0570(16) -0.0048(11) 0.0040(13) 0.0062(9)
O4 0.0501(12) 0.0476(14) 0.0632(19) -0.0183(13) 0.0081(13) 0.0130(10)
O3 0.0776(15) 0.0233(12) 0.0626(18) -0.0048(12) 0.0030(14) 0.0050(10)
N3 0.0286(9) 0.0200(11) 0.0315(14) -0.0018(10) -0.0018(10) 0.0009(8)
N7 0.0314(10) 0.0269(12) 0.0366(16) -0.0014(12) 0.0021(12) 0.0009(9)
N2 0.0308(10) 0.0249(12) 0.0352(15) -0.0018(11) 0.0028(11) 0.0012(8)
N4 0.0410(11) 0.0202(11) 0.0438(17) 0.0005(12) -0.0012(12) -0.0005(9)
N1 0.0384(12) 0.0228(12) 0.0391(16) 0.0022(11) -0.0025(12) 0.0000(9)
N6 0.0319(10) 0.0295(12) 0.0423(17) -0.0049(12) -0.0024(11) 0.0030(9)
N5 0.0391(11) 0.0294(14) 0.0452(18) -0.0086(14) -0.0108(14) 0.0061(10)
C5 0.0302(12) 0.0209(13) 0.0344(18) -0.0031(12) -0.0064(12) 0.0013(10)
C3 0.0270(12) 0.0245(14) 0.0289(16) -0.0006(12) -0.0050(12) -0.0013(10)
C1 0.0320(11) 0.0238(13) 0.0342(18) -0.0019(13) -0.0012(12) 0.0030(10)
C4 0.0311(12) 0.0249(14) 0.0392(19) -0.0070(14) -0.0031(13) 0.0031(10)
C2 0.0308(11) 0.0187(13) 0.0308(18) 0.0004(12) -0.0029(12) -0.0004(9)
O5 0.0523(11) 0.0289(11) 0.0687(17) -0.0101(12) 0.0121(12) -0.0043(8)
C6 0.0522(18) 0.047(2) 0.103(4) -0.013(2) 0.003(2) 0.0130(15)

loop_
_atom_type_symbol
_atom_type_description
_atom_type_scat_dispersion_real
_atom_type_scat_dispersion_imag
_atom_type_scat_source
C C 0.0148 0.0070 'International Tables Vol C Tables 4.2.6.8 and 6.1.1.4'
H H 0.0000 0.0000 'International Tables Vol C Tables 4.2.6.8 and 6.1.1.4'
N N 0.0253 0.0136 'International Tables Vol C Tables 4.2.6.8 and 6.1.1.4'
O O 0.0412 0.0250 'International Tables Vol C Tables 4.2.6.8 and 6.1.1.4'

loop_
_geom_angle_atom_site_label_1
_geom_angle_atom_site_label_2
_geom_angle_atom_site_label_3
_geom_angle
_geom_angle_site_symmetry_1
_geom_angle_site_symmetry_3
_geom_angle_publ_flag
N2 N3 C5 122.9(2) . . ?
N2 N3 C3 114.4(2) . . ?
C3 N3 C5 122.7(2) . . ?
N6 N7 C3 116.2(2) . . ?
C1 N2 N3 103.3(2) . . ?
H4A N4 H4B 120.1 . . ?
C5 N4 H4A 119.7 . . ?
C5 N4 H4B 120.2 . . ?
O1 N1 C2 117.5(2) . . ?
O2 N1 O1 124.3(2) . . ?
O2 N1 C2 118.2(3) . . ?
N7 N6 C4 121.8(2) . . ?
O4 N5 O3 123.4(2) . . ?
O4 N5 C4 119.7(3) . . ?
O3 N5 C4 116.8(3) . . ?
N3 C5 C4 110.3(2) . . ?
N4 C5 N3 118.5(3) . . ?
N4 C5 C4 131.2(2) . . ?
N3 C3 C2 103.1(2) . . ?
N7 C3 N3 122.9(2) . . ?
N7 C3 C2 134.0(2) . . ?
N2 C1 H1 124.1 . . ?
N2 C1 C2 111.7(2) . . ?
C2 C1 H1 124.1 . . ?
N6 C4 N5 113.5(3) . . ?
N6 C4 C5 126.1(2) . . ?
C5 C4 N5 120.4(3) . . ?
C3 C2 N1 126.4(3) . . ?
C3 C2 C1 107.5(2) . . ?
C1 C2 N1 126.2(2) . . ?
C6 O5 H5 109.8 . . ?
O5 C6 H6A 109.5 . . ?
O5 C6 H6B 109.5 . . ?
O5 C6 H6C 109.5 . . ?
H6A C6 H6B 109.5 . . ?
H6A C6 H6C 109.5 . . ?
H6B C6 H6C 109.5 . . ?

loop_
_geom_bond_atom_site_label_1
_geom_bond_atom_site_label_2
_geom_bond_distance
_geom_bond_site_symmetry_2
_geom_bond_publ_flag
O1 N1 1.238(4) . ?
O2 N1 1.224(3) . ?
O4 N5 1.222(4) . ?
O3 N5 1.238(3) . ?
N3 N2 1.372(3) . ?
N3 C5 1.376(3) . ?
N3 C3 1.374(3) . ?
N7 N6 1.314(3) . ?
N7 C3 1.355(4) . ?
N2 C1 1.335(3) . ?
N4 H4A 0.8600 . ?
N4 H4B 0.8605 . ?
N4 C5 1.301(4) . ?
N1 C2 1.425(3) . ?
N6 C4 1.331(4) . ?
N5 C4 1.450(3) . ?
C5 C4 1.410(4) . ?
C3 C2 1.393(4) . ?
C1 H1 0.9300 . ?
C1 C2 1.395(4) . ?
O5 H5 0.8196 . ?
O5 C6 1.408(4) . ?
C6 H6A 0.9600 . ?
C6 H6B 0.9600 . ?
C6 H6C 0.9600 . ?

loop_
_geom_torsion_atom_site_label_1
_geom_torsion_atom_site_label_2
_geom_torsion_atom_site_label_3
_geom_torsion_atom_site_label_4
_geom_torsion
_geom_torsion_site_symmetry_1
_geom_torsion_site_symmetry_2
_geom_torsion_site_symmetry_3
_geom_torsion_site_symmetry_4
_geom_torsion_publ_flag
O1 N1 C2 C3 4.3(4) . . . . ?
O1 N1 C2 C1 -175.4(3) . . . . ?
O2 N1 C2 C3 -175.8(3) . . . . ?
O2 N1 C2 C1 4.4(4) . . . . ?
O4 N5 C4 N6 -6.4(4) . . . . ?
O4 N5 C4 C5 172.2(3) . . . . ?
O3 N5 C4 N6 174.6(3) . . . . ?
O3 N5 C4 C5 -6.8(4) . . . . ?
N3 N2 C1 C2 0.0(3) . . . . ?
N3 C5 C4 N6 0.5(4) . . . . ?
N3 C5 C4 N5 -177.9(2) . . . . ?
N3 C3 C2 N1 -179.1(2) . . . . ?
N3 C3 C2 C1 0.6(3) . . . . ?
N7 N6 C4 N5 179.2(2) . . . . ?
N7 N6 C4 C5 0.7(4) . . . . ?
N7 C3 C2 N1 0.4(5) . . . . ?
N7 C3 C2 C1 -179.8(3) . . . . ?
N2 N3 C5 N4 0.5(4) . . . . ?
N2 N3 C5 C4 -179.7(2) . . . . ?
N2 N3 C3 N7 179.7(2) . . . . ?
N2 N3 C3 C2 -0.7(3) . . . . ?
N2 C1 C2 N1 179.4(3) . . . . ?
N2 C1 C2 C3 -0.4(3) . . . . ?
N4 C5 C4 N6 -179.7(3) . . . . ?
N4 C5 C4 N5 1.9(5) . . . . ?
N6 N7 C3 N3 0.0(4) . . . . ?
N6 N7 C3 C2 -179.4(3) . . . . ?
C5 N3 N2 C1 179.0(2) . . . . ?
C5 N3 C3 N7 1.2(4) . . . . ?
C5 N3 C3 C2 -179.2(2) . . . . ?
C3 N3 N2 C1 0.5(3) . . . . ?
C3 N3 C5 N4 178.8(2) . . . . ?
C3 N3 C5 C4 -1.4(4) . . . . ?
C3 N7 N6 C4 -0.9(4) . . . . ?

loop_
_twin_individual_id
_twin_individual_mass_fraction_refined
1 1.0(6)
2 0.0(6)
